data_8102575
loop_
_publ_author_name
'Bi-Song Zhang'

_publ_section_title
;
 Crystal structure of
 diaquabis(2-fluorobenzoato-kO)-bis(1,10-phenanthroline-k2N,N')barium(II),
 Ba(H2O)2(C7H4FO2)2(C12H8N2)2
;
_journal_issue 1
_journal_name_full 'Zeitschrift f\"ur Kristallographie - New Crystal Structures'
_journal_page_first 87
_journal_volume 225
_journal_year 2010
_chemical_formula_sum 'C38 H28 Ba F2 N4 O6'
_chemical_formula_weight 811.98
_chemical_name_systematic
; 
diaquabis(2-fluorobenzoato-\kO,)bis
(1,10-phenanthroline-\k^2^N,N')barium(II),[Ba(C~7~H~4~FO~2~)~2~
(C~12~H~8~N~2~)~2~(H~2~O)~2~]
;
_space_group_IT_number 60
_symmetry_cell_setting orthorhombic
_symmetry_space_group_name_Hall '-P 2n 2ab'
_symmetry_space_group_name_H-M 'P b c n'
_atom_sites_solution_hydrogens geom
_atom_sites_solution_primary direct
_atom_sites_solution_secondary difmap
_audit_creation_method SHELXL-97
_cell_angle_alpha 90.00
_cell_angle_beta 90.00
_cell_angle_gamma 90.00
_cell_formula_units_Z 4
_cell_length_a 23.483(5)
_cell_length_b 10.522(2)
_cell_length_c 13.767(3)
_cell_measurement_temperature 293(2)
_cell_volume 3401.7(12)
_computing_structure_refinement 'SHELXL-97 (Sheldrick, 1997)'
_computing_structure_solution 'SHELXS-97 (Sheldrick, 1990)'
_diffrn_ambient_temperature 293(2)
_diffrn_measured_fraction_theta_full 0.999
_diffrn_measured_fraction_theta_max 0.999
_diffrn_radiation_monochromator graphite
_diffrn_radiation_source 'fine-focus sealed tube'
_diffrn_radiation_type MoK\a
_diffrn_radiation_wavelength 0.71073
_diffrn_reflns_av_R_equivalents 0.0439
_diffrn_reflns_av_sigmaI/netI 0.0269
_diffrn_reflns_limit_h_max 27
_diffrn_reflns_limit_h_min -27
_diffrn_reflns_limit_k_max 12
_diffrn_reflns_limit_k_min -12
_diffrn_reflns_limit_l_max 15
_diffrn_reflns_limit_l_min -16
_diffrn_reflns_number 23417
_diffrn_reflns_theta_full 25.00
_diffrn_reflns_theta_max 25.00
_diffrn_reflns_theta_min 2.99
_exptl_absorpt_coefficient_mu 1.232
_exptl_absorpt_correction_T_max 0.697
_exptl_absorpt_correction_T_min 0.656
_exptl_absorpt_correction_type multi-scan
_exptl_absorpt_process_details '(ABSCOR; Higashi, 1995)'
_exptl_crystal_colour brown
_exptl_crystal_density_diffrn 1.586
_exptl_crystal_density_method 'not measured'
_exptl_crystal_description block
_exptl_crystal_F_000 1624
_exptl_crystal_size_max 0.500
_exptl_crystal_size_mid 0.290
_exptl_crystal_size_min 0.290
_refine_diff_density_max 1.191
_refine_diff_density_min -1.891
_refine_diff_density_rms 0.083
_refine_ls_extinction_method none
_refine_ls_goodness_of_fit_ref 1.189
_refine_ls_hydrogen_treatment mixed
_refine_ls_matrix_type full
_refine_ls_number_parameters 237
_refine_ls_number_reflns 2997
_refine_ls_number_restraints 0
_refine_ls_restrained_S_all 1.189
_refine_ls_R_factor_all 0.0850
_refine_ls_R_factor_gt 0.0649
_refine_ls_shift/su_max 0.004
_refine_ls_shift/su_mean 0.000
_refine_ls_structure_factor_coef Fsqd
_refine_ls_weighting_details 'calc w=1/[\s^2^(Fo^2^)+(0.0361P)^2^+11.4294P] where P=(Fo^2^+2Fc^2^)/3'
_refine_ls_weighting_scheme calc
_refine_ls_wR_factor_gt 0.1416
_refine_ls_wR_factor_ref 0.1543
_reflns_number_gt 2275
_reflns_number_total 2997
_reflns_threshold_expression >2sigma(I)
_cod_data_source_file 1267-2792.cff
_cod_data_source_block d
_cod_original_cell_volume 3401.6(12)
_cod_original_sg_symbol_Hall ' -P 2n 2ab '
_cod_original_sg_symbol_H-M Pbcn
_cod_database_code 8102575

loop_
_symmetry_equiv_pos_as_xyz
'x, y, z'
'-x+1/2, -y+1/2, z+1/2'
'-x, y, -z+1/2'
'x+1/2, -y+1/2, -z'
'-x, -y, -z'
'x-1/2, y-1/2, -z-1/2'
'x, -y, z-1/2'
'-x-1/2, y-1/2, z'

loop_
_atom_site_label
_atom_site_type_symbol
_atom_site_fract_x
_atom_site_fract_y
_atom_site_fract_z
_atom_site_U_iso_or_equiv
_atom_site_adp_type
_atom_site_occupancy
_atom_site_symmetry_multiplicity
_atom_site_calc_flag
_atom_site_refinement_flags
_atom_site_disorder_assembly
_atom_site_disorder_group
Ba1 Ba 0.5000 0.16964(5) 0.7500 0.0919(3) Uani 1 2 d S . .
N1 N 0.4531(2) 0.3764(5) 0.6421(3) 0.0581(12) Uani 1 1 d . A .
N2 N 0.4314(2) 0.3497(4) 0.8731(3) 0.0564(12) Uani 1 1 d . A .
O1 O 0.4012(8) 0.0772(17) 0.7233(13) 0.100(4) Uani 0.60 1 d P A -1
O1' O 0.3939(13) 0.062(3) 0.685(2) 0.100(4) Uani 0.40 1 d P A -2
O2 O 0.3652(3) -0.0077(6) 0.8476(5) 0.119(2) Uani 1 1 d . A .
O3 O 0.4693(3) 0.0569(6) 0.9244(4) 0.117(2) Uani 1 1 d . A .
H3A H 0.4356 0.0401 0.9149 0.175 Uiso 1 1 d R . .
H3B H 0.4973 0.0335 0.8937 0.175 Uiso 1 1 d R . .
F1 F 0.289(2) -0.177(5) 0.848(5) 0.134(8) Uani 0.60 1 d P B -1
F1' F 0.301(4) -0.142(8) 0.841(8) 0.134(8) Uani 0.40 1 d P B -2
C1 C 0.3970(3) 0.3913(7) 0.6466(5) 0.0708(18) Uani 1 1 d . . .
H1 H 0.3747 0.3189 0.6538 0.085 Uiso 1 1 calc R A .
C2 C 0.3699(3) 0.5064(8) 0.6411(5) 0.079(2) Uani 1 1 d . A .
H2 H 0.3303 0.5110 0.6438 0.095 Uiso 1 1 calc R . .
C3 C 0.4013(3) 0.6125(8) 0.6319(5) 0.076(2) Uani 1 1 d . . .
H3 H 0.3835 0.6915 0.6304 0.091 Uiso 1 1 calc R A .
C4 C 0.4610(3) 0.6043(6) 0.6245(4) 0.0618(16) Uani 1 1 d . A .
C5 C 0.4970(4) 0.7106(7) 0.6140(5) 0.083(2) Uani 1 1 d . . .
H5 H 0.4810 0.7914 0.6123 0.100 Uiso 1 1 calc R A .
C6 C 0.4851(2) 0.4825(6) 0.6300(4) 0.0526(14) Uani 1 1 d . . .
C11 C 0.3754(3) 0.3380(7) 0.8815(4) 0.0674(17) Uani 1 1 d . . .
H11 H 0.3599 0.2568 0.8784 0.081 Uiso 1 1 calc R A .
C12 C 0.3387(3) 0.4390(8) 0.8948(5) 0.0772(19) Uani 1 1 d . A .
H12 H 0.2997 0.4256 0.9010 0.093 Uiso 1 1 calc R . .
C13 C 0.3606(3) 0.5580(7) 0.8985(5) 0.0762(19) Uani 1 1 d . . .
H13 H 0.3365 0.6274 0.9064 0.091 Uiso 1 1 calc R A .
C14 C 0.4196(3) 0.5769(6) 0.8904(4) 0.0640(16) Uani 1 1 d . A .
C15 C 0.4461(4) 0.6987(6) 0.8935(5) 0.081(2) Uani 1 1 d . . .
H15 H 0.4237 0.7710 0.9009 0.097 Uiso 1 1 calc R A .
C16 C 0.4535(2) 0.4690(5) 0.8785(4) 0.0529(13) Uani 1 1 d . . .
C17 C 0.3247(2) -0.0761(6) 0.6977(5) 0.0615(15) Uani 1 1 d . A .
C18 C 0.3214(3) -0.0681(6) 0.5982(6) 0.0754(19) Uani 1 1 d . . .
H18 H 0.3445 -0.0109 0.5650 0.091 Uiso 1 1 calc R . .
C19 C 0.2840(3) -0.1445(8) 0.5469(6) 0.089(2) Uani 1 1 d . . .
H19 H 0.2813 -0.1384 0.4796 0.107 Uiso 1 1 calc R . .
C20 C 0.2510(3) -0.2292(8) 0.5974(8) 0.094(3) Uani 1 1 d . . .
H20 H 0.2262 -0.2820 0.5636 0.113 Uiso 1 1 calc R . .
C21 C 0.2538(3) -0.2377(7) 0.6955(7) 0.086(2) Uani 1 1 d . B .
H21 H 0.2313 -0.2956 0.7291 0.104 Uiso 1 1 calc R . .
C22 C 0.2903(3) -0.1595(6) 0.7439(5) 0.0670(16) Uani 1 1 d . . .
C23 C 0.3672(3) 0.0053(7) 0.7548(8) 0.086(2) Uani 1 1 d . . .

loop_
_atom_site_aniso_label
_atom_site_aniso_U_11
_atom_site_aniso_U_22
_atom_site_aniso_U_33
_atom_site_aniso_U_23
_atom_site_aniso_U_13
_atom_site_aniso_U_12
Ba1 0.0847(5) 0.0410(3) 0.1499(7) 0.000 -0.0446(4) 0.000
N1 0.055(3) 0.069(3) 0.050(3) 0.005(2) -0.006(2) 0.007(2)
N2 0.057(3) 0.059(3) 0.054(3) -0.008(2) 0.001(2) -0.010(2)
O1 0.087(6) 0.085(6) 0.128(14) -0.017(8) -0.054(8) -0.041(5)
O1' 0.087(6) 0.085(6) 0.128(14) -0.017(8) -0.054(8) -0.041(5)
O2 0.126(5) 0.115(5) 0.117(5) -0.034(4) -0.032(4) 0.015(4)
O3 0.110(4) 0.158(6) 0.082(4) -0.004(4) -0.021(3) 0.004(4)
F1 0.12(2) 0.15(3) 0.132(11) 0.030(17) 0.024(14) 0.029(15)
F1' 0.12(2) 0.15(3) 0.132(11) 0.030(17) 0.024(14) 0.029(15)
C1 0.060(4) 0.092(5) 0.061(4) 0.005(4) -0.011(3) 0.009(4)
C2 0.066(4) 0.110(6) 0.062(4) 0.003(4) -0.008(3) 0.028(4)
C3 0.087(5) 0.083(5) 0.057(4) -0.003(4) -0.005(4) 0.045(4)
C4 0.085(4) 0.060(4) 0.040(3) 0.002(3) -0.005(3) 0.019(3)
C5 0.121(7) 0.057(4) 0.072(4) -0.003(3) -0.006(4) 0.027(4)
C6 0.063(3) 0.059(3) 0.036(3) 0.001(2) -0.009(2) 0.017(3)
C11 0.063(4) 0.081(4) 0.058(4) -0.009(3) 0.004(3) -0.017(3)
C12 0.058(4) 0.101(6) 0.073(4) -0.007(4) 0.005(3) -0.001(4)
C13 0.080(5) 0.087(5) 0.061(4) -0.001(4) 0.000(3) 0.019(4)
C14 0.078(4) 0.065(4) 0.049(3) 0.000(3) -0.001(3) -0.001(3)
C15 0.110(6) 0.053(4) 0.078(5) 0.002(3) 0.002(4) 0.008(4)
C16 0.066(3) 0.055(3) 0.038(3) -0.005(3) -0.001(3) -0.009(3)
C17 0.049(3) 0.048(3) 0.088(5) -0.010(3) -0.005(3) 0.010(3)
C18 0.060(4) 0.062(4) 0.104(6) 0.003(4) 0.008(4) 0.011(3)
C19 0.077(5) 0.109(6) 0.081(5) -0.022(5) -0.012(4) 0.033(5)
C20 0.058(4) 0.086(6) 0.139(8) -0.045(6) -0.020(5) 0.004(4)
C21 0.054(4) 0.069(4) 0.136(7) -0.002(5) 0.009(5) -0.007(3)
C22 0.057(3) 0.069(4) 0.075(4) -0.002(4) 0.004(3) 0.018(3)
C23 0.069(4) 0.061(4) 0.129(7) -0.004(5) -0.007(5) 0.010(4)

loop_
_atom_type_symbol
_atom_type_description
_atom_type_scat_dispersion_real
_atom_type_scat_dispersion_imag
_atom_type_scat_source
C C 0.0033 0.0016 'International Tables Vol C Tables 4.2.6.8 and 6.1.1.4'
H H 0.0000 0.0000 'International Tables Vol C Tables 4.2.6.8 and 6.1.1.4'
N N 0.0061 0.0033 'International Tables Vol C Tables 4.2.6.8 and 6.1.1.4'
O O 0.0106 0.0060 'International Tables Vol C Tables 4.2.6.8 and 6.1.1.4'
F F 0.0171 0.0103 'International Tables Vol C Tables 4.2.6.8 and 6.1.1.4'
Ba Ba -0.3244 2.2819 'International Tables Vol C Tables 4.2.6.8 and 6.1.1.4'

loop_
_geom_angle_atom_site_label_1
_geom_angle_atom_site_label_2
_geom_angle_atom_site_label_3
_geom_angle
_geom_angle_site_symmetry_1
_geom_angle_site_symmetry_3
_geom_angle_publ_flag
O1 Ba1 O1 135.0(9) . 3_656 ?
O1 Ba1 O3 87.1(4) . 3_656 ?
O1 Ba1 O3 74.0(4) 3_656 3_656 ?
O1 Ba1 O3 74.0(4) . . ?
O1 Ba1 O3 87.1(4) 3_656 . ?
O3 Ba1 O3 129.4(3) 3_656 . ?
O1 Ba1 N1 135.9(5) . 3_656 ?
O1 Ba1 N1 82.2(5) 3_656 3_656 ?
O3 Ba1 N1 132.53(16) 3_656 3_656 ?
O3 Ba1 N1 88.60(16) . 3_656 ?
O1 Ba1 N1 82.2(5) . . ?
O1 Ba1 N1 135.9(5) 3_656 . ?
O3 Ba1 N1 88.60(16) 3_656 . ?
O3 Ba1 N1 132.53(16) . . ?
N1 Ba1 N1 80.8(2) 3_656 . ?
O1 Ba1 O1' 9.8(10) . . ?
O1 Ba1 O1' 133.3(4) 3_656 . ?
O3 Ba1 O1' 77.9(7) 3_656 . ?
O3 Ba1 O1' 82.8(7) . . ?
N1 Ba1 O1' 142.6(7) 3_656 . ?
N1 Ba1 O1' 78.7(7) . . ?
O1 Ba1 O1' 133.3(4) . 3_656 ?
O1 Ba1 O1' 9.8(10) 3_656 3_656 ?
O3 Ba1 O1' 82.8(7) 3_656 3_656 ?
O3 Ba1 O1' 77.9(7) . 3_656 ?
N1 Ba1 O1' 78.7(7) 3_656 3_656 ?
N1 Ba1 O1' 142.6(7) . 3_656 ?
O1' Ba1 O1' 133.8(13) . 3_656 ?
O1 Ba1 N2 130.4(4) . 3_656 ?
O1 Ba1 N2 80.4(5) 3_656 3_656 ?
O3 Ba1 N2 69.06(16) 3_656 3_656 ?
O3 Ba1 N2 153.61(15) . 3_656 ?
N1 Ba1 N2 66.84(14) 3_656 3_656 ?
N1 Ba1 N2 55.54(13) . 3_656 ?
O1' Ba1 N2 122.5(7) . 3_656 ?
O1' Ba1 N2 87.5(7) 3_656 3_656 ?
O1 Ba1 N2 80.4(5) . . ?
O1 Ba1 N2 130.4(4) 3_656 . ?
O3 Ba1 N2 153.61(15) 3_656 . ?
O3 Ba1 N2 69.06(16) . . ?
N1 Ba1 N2 55.54(13) 3_656 . ?
N1 Ba1 N2 66.84(14) . . ?
O1' Ba1 N2 87.5(7) . . ?
O1' Ba1 N2 122.5(7) 3_656 . ?
N2 Ba1 N2 101.97(18) 3_656 . ?
O1 Ba1 H3B 82.5 . . ?
O1 Ba1 H3B 71.5 3_656 . ?
O3 Ba1 H3B 117.2 3_656 . ?
O3 Ba1 H3B 16.6 . . ?
N1 Ba1 H3B 92.0 3_656 . ?
N1 Ba1 H3B 149.1 . . ?
O1' Ba1 H3B 89.9 . . ?
O1' Ba1 H3B 62.7 3_656 . ?
N2 Ba1 H3B 147.0 3_656 . ?
N2 Ba1 H3B 84.2 . . ?
C1 N1 C6 117.2(6) . . ?
C1 N1 Ba1 116.7(4) . . ?
C6 N1 Ba1 118.5(3) . . ?
C11 N2 C16 117.4(5) . . ?
C11 N2 Ba1 121.5(4) . . ?
C16 N2 Ba1 114.0(3) . . ?
C23 O1 Ba1 143.9(12) . . ?
C23 O1' Ba1 111.9(11) . . ?
Ba1 O3 H3A 101.9 . . ?
Ba1 O3 H3B 58.2 . . ?
H3A O3 H3B 128.8 . . ?
N1 C1 C2 124.3(7) . . ?
N1 C1 H1 117.9 . . ?
C2 C1 H1 117.9 . . ?
C3 C2 C1 119.0(6) . . ?
C3 C2 H2 120.5 . . ?
C1 C2 H2 120.5 . . ?
C2 C3 C4 120.1(6) . . ?
C2 C3 H3 119.9 . . ?
C4 C3 H3 119.9 . . ?
C6 C4 C3 116.9(6) . . ?
C6 C4 C5 119.3(6) . . ?
C3 C4 C5 123.8(7) . . ?
C15 C5 C4 122.0(6) 3_656 . ?
C15 C5 H5 119.0 3_656 . ?
C4 C5 H5 119.0 . . ?
N1 C6 C4 122.4(5) . . ?
N1 C6 C16 118.6(5) . 3_656 ?
C4 C6 C16 119.0(6) . 3_656 ?
N2 C11 C12 124.1(6) . . ?
N2 C11 H11 118.0 . . ?
C12 C11 H11 118.0 . . ?
C13 C12 C11 118.6(6) . . ?
C13 C12 H12 120.7 . . ?
C11 C12 H12 120.7 . . ?
C12 C13 C14 120.2(7) . . ?
C12 C13 H13 119.9 . . ?
C14 C13 H13 119.9 . . ?
C16 C14 C13 117.2(6) . . ?
C16 C14 C15 119.1(6) . . ?
C13 C14 C15 123.7(7) . . ?
C5 C15 C14 121.0(7) 3_656 . ?
C5 C15 H15 119.5 3_656 . ?
C14 C15 H15 119.5 . . ?
N2 C16 C14 122.6(5) . . ?
N2 C16 C6 117.7(5) . 3_656 ?
C14 C16 C6 119.7(5) . 3_656 ?
C22 C17 C18 118.3(6) . . ?
C22 C17 C23 120.7(7) . . ?
C18 C17 C23 121.0(7) . . ?
C17 C18 C19 120.6(7) . . ?
C17 C18 H18 119.7 . . ?
C19 C18 H18 119.7 . . ?
C20 C19 C18 118.5(8) . . ?
C20 C19 H19 120.7 . . ?
C18 C19 H19 120.7 . . ?
C21 C20 C19 121.4(7) . . ?
C21 C20 H20 119.3 . . ?
C19 C20 H20 119.3 . . ?
C20 C21 C22 118.6(8) . . ?
C20 C21 H21 120.7 . . ?
C22 C21 H21 120.7 . . ?
C17 C22 C21 122.5(7) . . ?
C17 C22 F1' 105(2) . . ?
C21 C22 F1' 132(3) . . ?
C17 C22 F1 124.2(19) . . ?
C21 C22 F1 113.3(19) . . ?
F1' C22 F1 19(4) . . ?
O1 C23 O2 117.2(10) . . ?
O1 C23 O1' 26.3(9) . . ?
O2 C23 O1' 143.4(11) . . ?
O1 C23 C17 127.6(11) . . ?
O2 C23 C17 115.2(8) . . ?
O1' C23 C17 101.3(10) . . ?

loop_
_geom_bond_atom_site_label_1
_geom_bond_atom_site_label_2
_geom_bond_distance
_geom_bond_site_symmetry_2
_geom_bond_publ_flag
Ba1 O1 2.542(15) . ?
Ba1 O1 2.542(15) 3_656 ?
Ba1 O3 2.773(6) 3_656 ?
Ba1 O3 2.773(6) . ?
Ba1 N1 2.855(5) 3_656 ?
Ba1 N1 2.855(5) . ?
Ba1 O1' 2.88(2) . ?
Ba1 O1' 2.88(2) 3_656 ?
Ba1 N2 3.010(5) 3_656 ?
Ba1 N2 3.010(5) . ?
Ba1 H3B 2.4434 . ?
N1 C1 1.328(8) . ?
N1 C6 1.356(7) . ?
N2 C11 1.324(7) . ?
N2 C16 1.360(7) . ?
O1 C23 1.18(2) . ?
O1' C23 1.29(4) . ?
O2 C23 1.286(10) . ?
O3 H3A 0.8200 . ?
O3 H3B 0.8200 . ?
F1 C22 1.45(7) . ?
F1' C22 1.37(12) . ?
C1 C2 1.371(10) . ?
C1 H1 0.9300 . ?
C2 C3 1.344(10) . ?
C2 H2 0.9300 . ?
C3 C4 1.410(9) . ?
C3 H3 0.9300 . ?
C4 C6 1.402(8) . ?
C4 C5 1.410(10) . ?
C5 C15 1.346(10) 3_656 ?
C5 H5 0.9300 . ?
C6 C16 1.455(8) 3_656 ?
C11 C12 1.381(9) . ?
C11 H11 0.9300 . ?
C12 C13 1.355(10) . ?
C12 H12 0.9300 . ?
C13 C14 1.403(9) . ?
C13 H13 0.9300 . ?
C14 C16 1.396(8) . ?
C14 C15 1.426(9) . ?
C15 C5 1.346(10) 3_656 ?
C15 H15 0.9300 . ?
C16 C6 1.455(8) 3_656 ?
C17 C22 1.352(9) . ?
C17 C18 1.375(10) . ?
C17 C23 1.532(10) . ?
C18 C19 1.384(10) . ?
C18 H18 0.9300 . ?
C19 C20 1.370(11) . ?
C19 H19 0.9300 . ?
C20 C21 1.356(11) . ?
C20 H20 0.9300 . ?
C21 C22 1.362(10) . ?
C21 H21 0.9300 . ?
